data_7156641
loop_
_publ_author_name
'Brittain, William D. G.'
'Cobb, Steven L.'

_publ_section_title
;
 Tetrafluoropyridyl (TFP): a general phenol protecting group readily
 cleaved under mild conditions.
;
_journal_issue 8
_journal_name_full 'Organic &amp; biomolecular chemistry'
_journal_page_first 2110
_journal_page_last 2115
_journal_paper_doi 10.1039/c8ob02899k
_journal_volume 17
_journal_year 2019
_chemical_formula_moiety 'C30 H12 F8 N2 O2'
_chemical_formula_sum 'C30 H12 F8 N2 O2'
_chemical_formula_weight 584.42
_space_group_crystal_system monoclinic
_space_group_IT_number 14
_space_group_name_Hall '-P 2ybc'
_space_group_name_H-M_alt 'P 1 21/c 1'
_symmetry_space_group_name_Hall '-P 2ybc'
_symmetry_space_group_name_H-M 'P 1 21/c 1'
_atom_sites_solution_hydrogens difmap
_atom_sites_solution_primary direct
_audit_creation_date 2018-06-26
_audit_creation_method
;
Olex2 1.2-beta
(compiled 2018.05.29 svn.r3508 for OlexSys, GUI svn.r5506)
;
_audit_update_record
;
2018-07-16 deposited with the CCDC.
2018-12-06 downloaded from the CCDC.
;
_cell_angle_alpha 90
_cell_angle_beta 106.2235(15)
_cell_angle_gamma 90
_cell_formula_units_Z 4
_cell_length_a 13.2804(5)
_cell_length_b 8.7572(4)
_cell_length_c 21.1478(8)
_cell_measurement_reflns_used 9980
_cell_measurement_temperature 120.0
_cell_measurement_theta_max 31.60
_cell_measurement_theta_min 2.53
_cell_volume 2361.53(17)
_computing_cell_refinement 'SAINT V8.38A (Bruker AXS, 2016)'
_computing_data_collection 'APEX3 v.2017.3_0 (Bruker, 2017)'
_computing_data_reduction 'SAINT v8.38A (Bruker, 2016)'
_computing_molecular_graphics 'Olex2 (Dolomanov et al., 2009)'
_computing_publication_material 'Olex2 (Dolomanov et al., 2009)'
_computing_structure_refinement 'ShelXL (Sheldrick, 2015)'
_computing_structure_solution 'XS (Sheldrick, 2008)'
_diffrn_ambient_temperature 120.0
_diffrn_detector 'Bruker PHOTON 100 CMOS'
_diffrn_detector_area_resol_mean 10.4
_diffrn_detector_type 'CMOS sensor'
_diffrn_measured_fraction_theta_full 0.999
_diffrn_measured_fraction_theta_max 0.999
_diffrn_measurement_device '3-circle diffractometer'
_diffrn_measurement_device_type 'Bruker D8 Venture'
_diffrn_measurement_method '\f and \w scans'
_diffrn_radiation_monochromator 'focusing mirrors'
_diffrn_radiation_probe x-ray
_diffrn_radiation_type MoK\a
_diffrn_radiation_wavelength 0.71073
_diffrn_reflns_av_R_equivalents 0.0333
_diffrn_reflns_av_unetI/netI 0.0211
_diffrn_reflns_Laue_measured_fraction_full 0.999
_diffrn_reflns_Laue_measured_fraction_max 0.999
_diffrn_reflns_limit_h_max 18
_diffrn_reflns_limit_h_min -18
_diffrn_reflns_limit_k_max 12
_diffrn_reflns_limit_k_min -12
_diffrn_reflns_limit_l_max 29
_diffrn_reflns_limit_l_min -29
_diffrn_reflns_number 49176
_diffrn_reflns_point_group_measured_fraction_full 0.999
_diffrn_reflns_point_group_measured_fraction_max 0.999
_diffrn_reflns_theta_full 25.242
_diffrn_reflns_theta_max 29.498
_diffrn_reflns_theta_min 2.187
_diffrn_source 'microfocus sealed X-ray tube'
_diffrn_source_type 'Incoatec I\mS microsource'
_diffrn_standards_number 0
_exptl_absorpt_coefficient_mu 0.147
_exptl_absorpt_correction_T_max 1.0000
_exptl_absorpt_correction_T_min 0.9582
_exptl_absorpt_correction_type multi-scan
_exptl_absorpt_process_details
;    
SADABS-2016/2 (Bruker,2016/2) was used for absorption correction. 
wR2(int) was 0.0912 before and 0.0401 after correction. 
The Ratio of minimum to maximum transmission is 0.9582. 
The \l/2 correction factor is Not present.
;
_exptl_crystal_colour 'clear colourless'
_exptl_crystal_colour_lustre clear
_exptl_crystal_colour_primary colourless
_exptl_crystal_density_diffrn 1.644
_exptl_crystal_description block
_exptl_crystal_F_000 1176
_exptl_crystal_size_max 0.35
_exptl_crystal_size_mid 0.28
_exptl_crystal_size_min 0.14
_refine_diff_density_max 0.376
_refine_diff_density_min -0.252
_refine_diff_density_rms 0.054
_refine_ls_extinction_method none
_refine_ls_goodness_of_fit_ref 1.047
_refine_ls_hydrogen_treatment refall
_refine_ls_matrix_type full
_refine_ls_number_parameters 427
_refine_ls_number_reflns 6565
_refine_ls_number_restraints 0
_refine_ls_restrained_S_all 1.047
_refine_ls_R_factor_all 0.0507
_refine_ls_R_factor_gt 0.0384
_refine_ls_shift/su_max 0.000
_refine_ls_shift/su_mean 0.000
_refine_ls_structure_factor_coef Fsqd
_refine_ls_weighting_details 'w=1/[\s^2^(Fo^2^)+(0.0500P)^2^+1.1300P] where P=(Fo^2^+2Fc^2^)/3'
_refine_ls_weighting_scheme calc
_refine_ls_wR_factor_gt 0.0953
_refine_ls_wR_factor_ref 0.1017
_reflns_Friedel_coverage 0.000
_reflns_number_gt 5390
_reflns_number_total 6565
_reflns_threshold_expression 'I > 2\s(I)'
_cod_data_source_file c8ob02899k2.cif
_cod_data_source_block 2q_18srv269
_cod_depositor_comments
;
The following automatic conversions were performed:

'_diffrn_radiation_probe' value 'X-ray' changed to 'x-ray' according
to
/home/data/users/saulius/crontab/automatic-downloads/rss-feeds/RSC/lib/dictionaries/cif_core.dic
dictionary named 'cif_core.dic' version 2.4.2 from 2011-04-26.

Automatic conversion script
Id: cif_fix_values 4973 2017-02-22 13:04:09Z antanas 

 Adding full bibliography for 7156641--7156642.cif.
;
_cod_database_code 7156641
_shelx_shelxl_version_number 2017/1
_shelx_space_group_comment
;
The symmetry employed for this shelxl refinement is uniquely defined
by the following loop, which should always be used as a source of
symmetry information in preference to the above space-group names.
They are only intended as comments.
;
_shelx_estimated_absorpt_t_max 0.980
_shelx_estimated_absorpt_t_min 0.950
_computing.bruker_data_scaling 'SADABS V2012/1 (Bruker AXS Inc.)'

_olex2_refinement_description
;
;
_olex2_submission_special_instructions 'No special instructions were received'

loop_
_space_group_symop_operation_xyz
'x, y, z'
'-x, y+1/2, -z+1/2'
'-x, -y, -z'
'x, -y-1/2, z-1/2'

loop_
_atom_site_label
_atom_site_type_symbol
_atom_site_fract_x
_atom_site_fract_y
_atom_site_fract_z
_atom_site_U_iso_or_equiv
_atom_site_adp_type
_atom_site_occupancy
_atom_site_site_symmetry_order
_atom_site_calc_flag
F1 F 0.27353(6) -0.22978(10) 0.34379(4) 0.02599(18) Uani 1 1 d
F2 F 0.27754(7) -0.23889(11) 0.47211(4) 0.0323(2) Uani 1 1 d
F3 F 0.00493(7) 0.08715(12) 0.44008(4) 0.0334(2) Uani 1 1 d
F4 F -0.01184(6) 0.11185(9) 0.31018(4) 0.02242(17) Uani 1 1 d
F5 F 0.01409(6) 0.09929(10) 0.11270(4) 0.02770(19) Uani 1 1 d
F6 F 0.08858(9) 0.09812(13) 0.00519(4) 0.0444(3) Uani 1 1 d
F7 F 0.32280(7) 0.46747(11) 0.08941(5) 0.0360(2) Uani 1 1 d
F8 F 0.26148(7) 0.48657(9) 0.20043(4) 0.02611(18) Uani 1 1 d
O1 O 0.11502(6) -0.05146(10) 0.25627(4) 0.01604(17) Uani 1 1 d
O2 O 0.10040(6) 0.28739(10) 0.21481(4) 0.01598(17) Uani 1 1 d
N1 N 0.14170(9) -0.07500(15) 0.45592(5) 0.0243(2) Uani 1 1 d
N2 N 0.20557(10) 0.28190(15) 0.04795(6) 0.0275(3) Uani 1 1 d
C1 C 0.27245(9) 0.07633(13) 0.24796(5) 0.0122(2) Uani 1 1 d
C2 C 0.20167(9) -0.04124(14) 0.23045(6) 0.0142(2) Uani 1 1 d
C3 C 0.20339(10) -0.14958(14) 0.18165(6) 0.0182(2) Uani 1 1 d
C4 C 0.28092(10) -0.14150(14) 0.15090(6) 0.0184(2) Uani 1 1 d
C5 C 0.44260(10) -0.02174(14) 0.13826(6) 0.0170(2) Uani 1 1 d
C6 C 0.51865(10) 0.08771(15) 0.15561(6) 0.0184(2) Uani 1 1 d
C7 C 0.51364(10) 0.19961(15) 0.20266(6) 0.0180(2) Uani 1 1 d
C8 C 0.43371(9) 0.19840(14) 0.23220(6) 0.0150(2) Uani 1 1 d
C9 C 0.35570(9) 0.08332(13) 0.21696(5) 0.0121(2) Uani 1 1 d
C10 C 0.35953(9) -0.02747(13) 0.16826(6) 0.0141(2) Uani 1 1 d
C11 C 0.13102(9) -0.05650(14) 0.32237(6) 0.0146(2) Uani 1 1 d
C12 C 0.20552(9) -0.14634(14) 0.36542(6) 0.0177(2) Uani 1 1 d
C13 C 0.20653(10) -0.15011(16) 0.43079(6) 0.0217(3) Uani 1 1 d
C14 C 0.07173(10) 0.01059(16) 0.41519(6) 0.0220(3) Uani 1 1 d
C15 C 0.06273(9) 0.02448(14) 0.34899(6) 0.0169(2) Uani 1 1 d
C21 C 0.25786(9) 0.19659(13) 0.29471(5) 0.0124(2) Uani 1 1 d
C22 C 0.17383(9) 0.29447(13) 0.27727(6) 0.0137(2) Uani 1 1 d
C23 C 0.14961(10) 0.40032(14) 0.32084(6) 0.0167(2) Uani 1 1 d
C24 C 0.21473(10) 0.41138(14) 0.38332(6) 0.0175(2) Uani 1 1 d
C25 C 0.37644(10) 0.33495(16) 0.46787(6) 0.0194(2) Uani 1 1 d
C26 C 0.46308(10) 0.24501(16) 0.48745(6) 0.0210(3) Uani 1 1 d
C27 C 0.48385(10) 0.13388(15) 0.44427(6) 0.0187(2) Uani 1 1 d
C28 C 0.41743(9) 0.11581(14) 0.38225(6) 0.0154(2) Uani 1 1 d
C29 C 0.32756(9) 0.20989(13) 0.35983(5) 0.0125(2) Uani 1 1 d
C30 C 0.30603(9) 0.32016(14) 0.40390(6) 0.0149(2) Uani 1 1 d
C31 C 0.13772(9) 0.28906(14) 0.16103(6) 0.0147(2) Uani 1 1 d
C32 C 0.09162(10) 0.19285(15) 0.10889(6) 0.0189(2) Uani 1 1 d
C33 C 0.12967(12) 0.19381(17) 0.05454(6) 0.0255(3) Uani 1 1 d
C34 C 0.24633(11) 0.37583(16) 0.09624(7) 0.0232(3) Uani 1 1 d
C35 C 0.21588(10) 0.38674(14) 0.15333(6) 0.0182(2) Uani 1 1 d
H3 H 0.1520(13) -0.225(2) 0.1705(8) 0.023(4) Uiso 1 1 d
H4 H 0.2831(13) -0.216(2) 0.1175(8) 0.025(4) Uiso 1 1 d
H5 H 0.4463(13) -0.100(2) 0.1071(8) 0.028(4) Uiso 1 1 d
H6 H 0.5772(13) 0.088(2) 0.1369(8) 0.024(4) Uiso 1 1 d
H7 H 0.5678(13) 0.2771(19) 0.2157(8) 0.021(4) Uiso 1 1 d
H8 H 0.4330(13) 0.274(2) 0.2641(8) 0.025(4) Uiso 1 1 d
H23 H 0.0900(12) 0.4617(18) 0.3075(7) 0.016(4) Uiso 1 1 d
H24 H 0.2005(12) 0.4835(19) 0.4147(8) 0.019(4) Uiso 1 1 d
H25 H 0.3611(13) 0.410(2) 0.4969(8) 0.026(4) Uiso 1 1 d
H26 H 0.5117(13) 0.255(2) 0.5298(8) 0.026(4) Uiso 1 1 d
H27 H 0.5451(12) 0.0687(19) 0.4579(8) 0.019(4) Uiso 1 1 d
H28 H 0.4332(12) 0.0392(18) 0.3534(7) 0.016(4) Uiso 1 1 d

loop_
_atom_site_aniso_label
_atom_site_aniso_U_11
_atom_site_aniso_U_22
_atom_site_aniso_U_33
_atom_site_aniso_U_23
_atom_site_aniso_U_13
_atom_site_aniso_U_12
F1 0.0229(4) 0.0256(4) 0.0335(4) 0.0044(3) 0.0145(3) 0.0100(3)
F2 0.0280(4) 0.0370(5) 0.0274(4) 0.0095(4) 0.0003(3) 0.0050(4)
F3 0.0301(4) 0.0475(6) 0.0281(4) -0.0102(4) 0.0172(4) 0.0066(4)
F4 0.0166(3) 0.0248(4) 0.0263(4) -0.0010(3) 0.0069(3) 0.0068(3)
F5 0.0261(4) 0.0364(5) 0.0213(4) -0.0060(3) 0.0078(3) -0.0155(4)
F6 0.0608(7) 0.0544(7) 0.0224(4) -0.0184(4) 0.0191(4) -0.0214(5)
F7 0.0325(5) 0.0395(5) 0.0413(5) 0.0106(4) 0.0193(4) -0.0104(4)
F8 0.0294(4) 0.0194(4) 0.0281(4) -0.0022(3) 0.0057(3) -0.0077(3)
O1 0.0125(4) 0.0210(4) 0.0159(4) -0.0019(3) 0.0062(3) -0.0024(3)
O2 0.0125(4) 0.0229(4) 0.0126(4) -0.0010(3) 0.0037(3) 0.0025(3)
N1 0.0233(6) 0.0317(6) 0.0185(5) -0.0026(5) 0.0069(4) -0.0039(5)
N2 0.0316(6) 0.0332(7) 0.0222(6) 0.0027(5) 0.0151(5) -0.0003(5)
C1 0.0127(5) 0.0126(5) 0.0118(5) -0.0009(4) 0.0044(4) 0.0013(4)
C2 0.0134(5) 0.0150(5) 0.0161(5) -0.0006(4) 0.0071(4) -0.0001(4)
C3 0.0195(6) 0.0151(5) 0.0215(6) -0.0046(5) 0.0082(5) -0.0050(5)
C4 0.0241(6) 0.0144(5) 0.0192(6) -0.0053(4) 0.0104(5) -0.0023(5)
C5 0.0215(6) 0.0155(5) 0.0171(5) 0.0001(4) 0.0105(5) 0.0027(5)
C6 0.0182(6) 0.0210(6) 0.0196(6) 0.0026(5) 0.0111(5) 0.0015(5)
C7 0.0158(5) 0.0196(6) 0.0196(6) 0.0007(5) 0.0064(4) -0.0030(5)
C8 0.0162(5) 0.0142(5) 0.0152(5) -0.0012(4) 0.0053(4) -0.0006(4)
C9 0.0126(5) 0.0123(5) 0.0118(5) 0.0008(4) 0.0043(4) 0.0014(4)
C10 0.0173(5) 0.0121(5) 0.0145(5) -0.0001(4) 0.0067(4) 0.0012(4)
C11 0.0126(5) 0.0154(5) 0.0172(5) -0.0020(4) 0.0063(4) -0.0034(4)
C12 0.0139(5) 0.0171(6) 0.0240(6) -0.0009(5) 0.0085(5) -0.0003(4)
C13 0.0179(6) 0.0239(6) 0.0212(6) 0.0029(5) 0.0019(5) -0.0025(5)
C14 0.0189(6) 0.0280(7) 0.0223(6) -0.0069(5) 0.0111(5) -0.0026(5)
C15 0.0128(5) 0.0185(6) 0.0198(6) -0.0028(4) 0.0055(4) -0.0005(4)
C21 0.0130(5) 0.0123(5) 0.0131(5) -0.0019(4) 0.0058(4) -0.0002(4)
C22 0.0130(5) 0.0153(5) 0.0131(5) -0.0008(4) 0.0042(4) -0.0005(4)
C23 0.0168(5) 0.0157(5) 0.0189(6) -0.0019(4) 0.0070(4) 0.0039(4)
C24 0.0209(6) 0.0164(6) 0.0172(5) -0.0042(4) 0.0086(5) 0.0013(5)
C25 0.0219(6) 0.0231(6) 0.0140(5) -0.0038(5) 0.0064(5) -0.0020(5)
C26 0.0199(6) 0.0302(7) 0.0120(5) -0.0003(5) 0.0030(4) -0.0017(5)
C27 0.0169(6) 0.0235(6) 0.0163(5) 0.0045(5) 0.0054(4) 0.0015(5)
C28 0.0159(5) 0.0157(5) 0.0160(5) 0.0017(4) 0.0065(4) 0.0009(4)
C29 0.0130(5) 0.0133(5) 0.0125(5) -0.0002(4) 0.0054(4) -0.0018(4)
C30 0.0167(5) 0.0157(5) 0.0137(5) -0.0013(4) 0.0067(4) -0.0017(4)
C31 0.0137(5) 0.0167(5) 0.0141(5) 0.0015(4) 0.0043(4) 0.0034(4)
C32 0.0176(6) 0.0231(6) 0.0163(5) -0.0004(5) 0.0054(4) -0.0030(5)
C33 0.0309(7) 0.0310(7) 0.0160(6) -0.0042(5) 0.0089(5) -0.0035(6)
C34 0.0215(6) 0.0241(7) 0.0266(6) 0.0082(5) 0.0109(5) -0.0006(5)
C35 0.0174(6) 0.0159(6) 0.0205(6) 0.0022(4) 0.0039(5) 0.0005(4)

loop_
_atom_type_symbol
_atom_type_description
_atom_type_scat_dispersion_real
_atom_type_scat_dispersion_imag
_atom_type_scat_source
C C 0.0033 0.0016 'International Tables Vol C Tables 4.2.6.8 and 6.1.1.4'
H H 0.0000 0.0000 'International Tables Vol C Tables 4.2.6.8 and 6.1.1.4'
F F 0.0171 0.0103 'International Tables Vol C Tables 4.2.6.8 and 6.1.1.4'
N N 0.0061 0.0033 'International Tables Vol C Tables 4.2.6.8 and 6.1.1.4'
O O 0.0106 0.0060 'International Tables Vol C Tables 4.2.6.8 and 6.1.1.4'

loop_
_geom_angle_atom_site_label_1
_geom_angle_atom_site_label_2
_geom_angle_atom_site_label_3
_geom_angle
C11 O1 C2 119.53(9)
C31 O2 C22 117.72(9)
C13 N1 C14 116.51(11)
C34 N2 C33 116.88(12)
C2 C1 C9 117.73(10)
C2 C1 C21 120.09(10)
C9 C1 C21 122.07(10)
C1 C2 O1 121.01(10)
C1 C2 C3 123.59(11)
C3 C2 O1 115.10(10)
C2 C3 H3 120.2(10)
C4 C3 C2 118.93(11)
C4 C3 H3 120.9(10)
C3 C4 C10 120.83(11)
C3 C4 H4 119.6(10)
C10 C4 H4 119.5(10)
C6 C5 C10 120.90(11)
C6 C5 H5 120.7(10)
C10 C5 H5 118.4(11)
C5 C6 C7 119.97(11)
C5 C6 H6 120.9(10)
C7 C6 H6 119.1(10)
C6 C7 H7 120.5(10)
C8 C7 C6 120.65(12)
C8 C7 H7 118.8(10)
C7 C8 C9 120.73(11)
C7 C8 H8 118.8(10)
C9 C8 H8 120.4(10)
C8 C9 C1 122.29(10)
C8 C9 C10 118.48(10)
C10 C9 C1 119.22(10)
C4 C10 C5 121.18(11)
C4 C10 C9 119.61(10)
C5 C10 C9 119.20(11)
O1 C11 C12 124.97(11)
O1 C11 C15 118.02(11)
C12 C11 C15 116.79(11)
F1 C12 C11 120.76(11)
F1 C12 C13 120.75(11)
C13 C12 C11 118.48(11)
F2 C13 C12 118.38(12)
N1 C13 F2 116.72(12)
N1 C13 C12 124.88(12)
F3 C14 C15 118.63(12)
N1 C14 F3 117.13(12)
N1 C14 C15 124.24(12)
F4 C15 C11 119.96(11)
F4 C15 C14 120.94(11)
C14 C15 C11 119.08(12)
C22 C21 C1 120.54(10)
C22 C21 C29 117.75(10)
C29 C21 C1 121.65(10)
C21 C22 O2 121.51(10)
C21 C22 C23 123.57(11)
C23 C22 O2 114.75(10)
C22 C23 H23 120.8(9)
C24 C23 C22 118.80(11)
C24 C23 H23 120.4(9)
C23 C24 C30 120.94(11)
C23 C24 H24 121.0(9)
C30 C24 H24 118.0(9)
C26 C25 C30 120.90(12)
C26 C25 H25 121.0(10)
C30 C25 H25 118.1(10)
C25 C26 C27 120.21(12)
C25 C26 H26 121.8(10)
C27 C26 H26 118.0(10)
C26 C27 H27 120.8(9)
C28 C27 C26 120.55(12)
C28 C27 H27 118.6(9)
C27 C28 C29 120.64(11)
C27 C28 H28 119.2(9)
C29 C28 H28 120.1(9)
C28 C29 C21 122.09(10)
C28 C29 C30 118.59(10)
C30 C29 C21 119.31(10)
C24 C30 C25 121.42(11)
C24 C30 C29 119.50(10)
C25 C30 C29 119.08(11)
O2 C31 C32 118.34(11)
O2 C31 C35 124.24(11)
C32 C31 C35 117.34(11)
F5 C32 C31 120.08(11)
F5 C32 C33 121.48(12)
C33 C32 C31 118.42(12)
F6 C33 C32 118.98(13)
N2 C33 F6 116.58(12)
N2 C33 C32 124.43(13)
F7 C34 C35 118.13(13)
N2 C34 F7 117.16(12)
N2 C34 C35 124.71(12)
F8 C35 C31 120.88(11)
F8 C35 C34 121.00(12)
C34 C35 C31 118.11(12)

loop_
_geom_bond_atom_site_label_1
_geom_bond_atom_site_label_2
_geom_bond_distance
F1 C12 1.3379(14)
F2 C13 1.3404(15)
F3 C14 1.3322(15)
F4 C15 1.3362(14)
F5 C32 1.3358(15)
F6 C33 1.3307(16)
F7 C34 1.3334(15)
F8 C35 1.3363(15)
O1 C2 1.4076(13)
O1 C11 1.3549(14)
O2 C22 1.4071(13)
O2 C31 1.3617(14)
N1 C13 1.3085(18)
N1 C14 1.3115(18)
N2 C33 1.3073(19)
N2 C34 1.3052(19)
C1 C2 1.3733(16)
C1 C9 1.4355(15)
C1 C21 1.4939(15)
C2 C3 1.4067(16)
C3 C4 1.3646(17)
C3 H3 0.931(17)
C4 C10 1.4170(17)
C4 H4 0.965(18)
C5 C6 1.3661(18)
C5 C10 1.4188(16)
C5 H5 0.963(18)
C6 C7 1.4113(18)
C6 H6 0.965(17)
C7 C8 1.3739(16)
C7 H7 0.971(17)
C8 C9 1.4164(16)
C8 H8 0.944(17)
C9 C10 1.4263(15)
C11 C12 1.3869(17)
C11 C15 1.3883(16)
C12 C13 1.3790(18)
C14 C15 1.3768(18)
C21 C22 1.3733(16)
C21 C29 1.4333(15)
C22 C23 1.4061(16)
C23 C24 1.3655(17)
C23 H23 0.933(16)
C24 C30 1.4153(17)
C24 H24 0.972(16)
C25 C26 1.3599(19)
C25 C30 1.4193(16)
C25 H25 0.962(18)
C26 C27 1.4136(19)
C26 H26 0.950(17)
C27 C28 1.3699(17)
C27 H27 0.969(16)
C28 C29 1.4183(16)
C28 H28 0.968(16)
C29 C30 1.4255(16)
C31 C32 1.3868(17)
C31 C35 1.3893(17)
C32 C33 1.3788(18)
C34 C35 1.3795(18)

loop_
_geom_torsion_atom_site_label_1
_geom_torsion_atom_site_label_2
_geom_torsion_atom_site_label_3
_geom_torsion_atom_site_label_4
_geom_torsion
C1 C2 O1 C11 -57.03(15)
C2 C1 C21 C22 -66.01(15)
C2 C1 C21 C29 111.21(13)
C3 C2 O1 C11 129.01(12)
C9 C1 C21 C22 110.25(13)
C9 C1 C21 C29 -72.53(15)
C12 C11 O1 C2 -45.19(16)
C15 C11 O1 C2 140.26(11)
C21 C22 O2 C31 -51.47(15)
C23 C22 O2 C31 133.04(11)
C32 C31 O2 C22 139.06(11)
C35 C31 O2 C22 -44.35(16)
